data_1511148
loop_
_publ_author_name
'Yelon, W.B.'
'Herbst, J.F.'
'Fuerst, C.D.'

_publ_section_title
;
 Neutron powder diffraction study of Tb2 Fe14 B
;
_journal_name_full 'Journal of Applied Physics'
_journal_page_first 5884
_journal_page_last 5889
_journal_paper_doi 10.1063/1.353510
_journal_volume 73
_journal_year 1993
_chemical_formula_sum 'B Fe14 Tb2'
_chemical_name_systematic 'Tb2 Fe14 B'
_space_group_IT_number 136
_symmetry_space_group_name_Hall '-P 4n 2n'
_symmetry_space_group_name_H-M 'P 42/m n m'
_cell_angle_alpha 90
_cell_angle_beta 90
_cell_angle_gamma 90
_cell_formula_units_Z 4
_cell_length_a 8.758
_cell_length_b 8.758
_cell_length_c 12.013
_cell_volume 921.428
_citation_journal_id_ASTM JAPIAU
_cod_data_source_file boron0-1_250.cif
_cod_data_source_block B1Fe14Tb2
_cod_original_cell_volume 921.4279
_cod_original_formula_sum 'B1 Fe14 Tb2'
_cod_database_code 1511148

loop_
_symmetry_equiv_pos_as_xyz
x,y,z
-y+1/2,x+1/2,z+1/2
-x,-y,z
y+1/2,-x+1/2,z+1/2
x+1/2,-y+1/2,-z+1/2
y,x,-z
-x+1/2,y+1/2,-z+1/2
-y,-x,-z
-x,-y,-z
y-1/2,-x-1/2,-z-1/2
x,y,-z
-y-1/2,x-1/2,-z-1/2
-x-1/2,y-1/2,z-1/2
-y,-x,z
x-1/2,-y-1/2,z-1/2
y,x,z

loop_
_atom_site_label
_atom_site_type_symbol
_atom_site_fract_x
_atom_site_fract_y
_atom_site_fract_z
_atom_site_occupancy
_atom_site_U_iso_or_equiv
Fe3 Fe 0.0941 0.0941 0.2015 1 0.0
Tb2 Tb 0.1427 0.8573 0 1 0.0
Fe1 Fe 0.2236 0.5622 0.1261 1 0.0
Fe4 Fe 0.3179 0.3179 0.2462 1 0.0
Fe6 Fe 0 0.5 0 1 0.0
Fe2 Fe 0.0367 0.3601 0.1749 1 0.0
B1 B 0.372 0.628 0 1 0.0
Tb1 Tb 0.2654 0.2654 0 1 0.0
Fe5 Fe 0.5 0.5 0.1182 1 0.0
